data_4066731
loop_
_publ_author_name
'Achard, Thierry'
'Giordano, Laurent'
'Tenaglia, Alphonse'
'Gimbert, Yves'
'Buono, G\'erard'

_publ_section_title
;
 Steric Control in the Synthesis of Phosphinous Acid-Coordinated Mono- and
 Binuclear Platinum(II) Complexes
;
_journal_issue 17
_journal_name_full Organometallics
_journal_page_first 3936
_journal_paper_doi 10.1021/om100602j
_journal_volume 29
_journal_year 2010
_chemical_compound_source 'synthesis as described'
_chemical_formula_moiety 'C24 H46 Cl2 O2 P2 Pt1'
_chemical_formula_sum 'C24 H46 Cl2 O2 P2 Pt'
_chemical_formula_weight 694.54
_chemical_name_systematic
;
 ?
;
_space_group_IT_number 14
_symmetry_cell_setting monoclinic
_symmetry_Int_Tables_number 14
_symmetry_space_group_name_Hall '-P 2yn'
_symmetry_space_group_name_H-M 'P 1 21/n 1'
_atom_sites_solution_hydrogens geom
_atom_sites_solution_primary direct
_atom_sites_solution_secondary difmap
_audit_conform_dict_location ftp://ftp.iucr.org/pub/cif_core.dic
_audit_conform_dict_name cif_core.dic
_audit_conform_dict_version 2.3
_audit_creation_date 2009-04-16T09:07:41-00:00
_audit_creation_method 'WinGX routine CIF_UPDATE'
_cell_angle_alpha 90
_cell_angle_beta 90.4570(10)
_cell_angle_gamma 90
_cell_formula_units_Z 2
_cell_length_a 9.8206(2)
_cell_length_b 8.7246(2)
_cell_length_c 16.2229(4)
_cell_measurement_reflns_used 10911
_cell_measurement_temperature 293(2)
_cell_measurement_theta_max 29.17
_cell_measurement_theta_min 3.12
_cell_measurement_wavelength 0.71073
_cell_volume 1389.95(5)
_computing_molecular_graphics 'Ortep-3 for Windows (Farrugia, 1997)'
_computing_publication_material 'WinGX publication routines (Farrugia, 1999)'
_computing_structure_refinement 'SHELXL-97 (Sheldrick, 1997)'
_computing_structure_solution 'SHELXS-86 (Sheldrick, 1986)'
_diffrn_ambient_temperature 293(2)
_diffrn_measured_fraction_theta_full 0.986
_diffrn_measured_fraction_theta_max 0.986
_diffrn_measurement_device_type KappaCCD
_diffrn_measurement_method 'Omega + Phi scan'
_diffrn_radiation_monochromator graphite
_diffrn_radiation_probe x-ray
_diffrn_radiation_type MoK\a
_diffrn_radiation_wavelength 0.71073
_diffrn_reflns_av_R_equivalents 0.046
_diffrn_reflns_av_unetI/netI 0.0433
_diffrn_reflns_limit_h_max 13
_diffrn_reflns_limit_h_min 0
_diffrn_reflns_limit_k_max 11
_diffrn_reflns_limit_k_min 0
_diffrn_reflns_limit_l_max 21
_diffrn_reflns_limit_l_min -21
_diffrn_reflns_number 10911
_diffrn_reflns_theta_full 29.17
_diffrn_reflns_theta_max 29.17
_diffrn_reflns_theta_min 3.12
_diffrn_source 'fine-focus sealed tube'
_diffrn_standards_number none
_exptl_absorpt_coefficient_mu 5.374
_exptl_absorpt_correction_type none
_exptl_crystal_colour colorless
_exptl_crystal_density_diffrn 1.659
_exptl_crystal_density_method 'not measured'
_exptl_crystal_description prism
_exptl_crystal_F_000 696
_exptl_crystal_size_max 0.2
_exptl_crystal_size_mid 0.2
_exptl_crystal_size_min 0.18
_refine_diff_density_max 0.87
_refine_diff_density_min -1.737
_refine_diff_density_rms 0.166
_refine_ls_extinction_method none
_refine_ls_goodness_of_fit_ref 1.06
_refine_ls_hydrogen_treatment constr
_refine_ls_matrix_type full
_refine_ls_number_parameters 143
_refine_ls_number_reflns 3701
_refine_ls_number_restraints 0
_refine_ls_restrained_S_all 1.06
_refine_ls_R_factor_all 0.0567
_refine_ls_R_factor_gt 0.0345
_refine_ls_shift/su_max 0
_refine_ls_shift/su_mean 0
_refine_ls_structure_factor_coef Fsqd
_refine_ls_weighting_details 'calc w=1/[\s^2^(Fo^2^)+(0.0507P)^2^+0.4339P] where P=(Fo^2^+2Fc^2^)/3'
_refine_ls_weighting_scheme calc
_refine_ls_wR_factor_gt 0.0829
_refine_ls_wR_factor_ref 0.092
_reflns_number_gt 2685
_reflns_number_total 3701
_reflns_threshold_expression >2sigma(I)
_cod_data_source_file om100602j_si_004.cif
_cod_data_source_block tra184
_cod_original_sg_symbol_H-M 'P 21/n'
_cod_database_code 4066731

loop_
_symmetry_equiv_pos_as_xyz
'x, y, z'
'-x+1/2, y+1/2, -z+1/2'
'-x, -y, -z'
'x-1/2, -y-1/2, z-1/2'

loop_
_atom_site_label
_atom_site_type_symbol
_atom_site_fract_x
_atom_site_fract_y
_atom_site_fract_z
_atom_site_U_iso_or_equiv
_atom_site_adp_type
_atom_site_occupancy
_atom_site_symmetry_multiplicity
_atom_site_calc_flag
_atom_site_refinement_flags
C1 C 0.2310(4) 0.1135(5) 0.1267(2) 0.0301(8) Uani 1 1 d .
H1 H 0.2629 0.2189 0.1345 0.036 Uiso 1 1 calc R
C2 C 0.3053(6) 0.0117(4) 0.1902(3) 0.0402(11) Uani 1 1 d .
H2A H 0.2804 -0.0946 0.1811 0.048 Uiso 1 1 calc R
H2B H 0.4029 0.021 0.1827 0.048 Uiso 1 1 calc R
C3 C 0.2691(6) 0.0576(7) 0.2784(3) 0.0490(12) Uani 1 1 d .
H3A H 0.3139 -0.0115 0.3168 0.059 Uiso 1 1 calc R
H3B H 0.3023 0.1604 0.2892 0.059 Uiso 1 1 calc R
C4 C 0.1161(6) 0.0526(7) 0.2924(3) 0.0556(14) Uani 1 1 d .
H4A H 0.0963 0.0884 0.3476 0.067 Uiso 1 1 calc R
H4B H 0.0841 -0.0522 0.2875 0.067 Uiso 1 1 calc R
C5 C 0.0417(4) 0.1530(6) 0.2296(3) 0.0457(12) Uani 1 1 d .
H5A H -0.0557 0.142 0.237 0.055 Uiso 1 1 calc R
H5B H 0.0652 0.2594 0.2394 0.055 Uiso 1 1 calc R
C6 C 0.0773(4) 0.1113(6) 0.1414(3) 0.0407(10) Uani 1 1 d .
H6A H 0.0334 0.1832 0.1041 0.049 Uiso 1 1 calc R
H6B H 0.0422 0.0098 0.1292 0.049 Uiso 1 1 calc R
C7 C 0.1919(4) 0.1936(5) -0.0462(2) 0.0297(8) Uani 1 1 d .
H7 H 0.0937 0.1748 -0.0433 0.036 Uiso 1 1 calc R
C8 C 0.2336(4) 0.1645(5) -0.1358(3) 0.0384(10) Uani 1 1 d .
H8A H 0.3307 0.1813 -0.1415 0.046 Uiso 1 1 calc R
H8B H 0.2142 0.0589 -0.1504 0.046 Uiso 1 1 calc R
C9 C 0.1558(5) 0.2720(5) -0.1939(3) 0.0470(12) Uani 1 1 d .
H9A H 0.1876 0.2568 -0.2498 0.056 Uiso 1 1 calc R
H9B H 0.0597 0.2465 -0.1928 0.056 Uiso 1 1 calc R
C10 C 0.1740(5) 0.4399(7) -0.1703(3) 0.0497(12) Uani 1 1 d .
H10A H 0.268 0.4697 -0.1787 0.06 Uiso 1 1 calc R
H10B H 0.1171 0.5032 -0.2057 0.06 Uiso 1 1 calc R
C11 C 0.1365(7) 0.4667(6) -0.0816(4) 0.0486(13) Uani 1 1 d .
H11A H 0.0396 0.4495 -0.0751 0.058 Uiso 1 1 calc R
H11B H 0.1553 0.5726 -0.0674 0.058 Uiso 1 1 calc R
C12 C 0.2144(5) 0.3622(5) -0.0227(3) 0.0409(10) Uani 1 1 d .
H12A H 0.1835 0.3794 0.0332 0.049 Uiso 1 1 calc R
H12B H 0.3107 0.386 -0.0247 0.049 Uiso 1 1 calc R
Cl1 Cl 0.55705(12) 0.23831(14) 0.05104(10) 0.0590(4) Uani 1 1 d .
P1 P 0.27359(10) 0.05499(14) 0.02248(7) 0.0274(2) Uani 1 1 d .
O1 O 0.1826(3) -0.0961(3) 0.0084(2) 0.0397(7) Uani 1 1 d .
H1A H 0.2325 -0.1696 -0.0005 0.06 Uiso 1 1 calc R
Pt1 Pt 0.5 0 0 0.02634(9) Uani 1 2 d S

loop_
_atom_site_aniso_label
_atom_site_aniso_U_11
_atom_site_aniso_U_22
_atom_site_aniso_U_33
_atom_site_aniso_U_23
_atom_site_aniso_U_13
_atom_site_aniso_U_12
C1 0.0269(19) 0.034(2) 0.029(2) -0.0005(17) 0.0007(15) 0.0007(17)
C2 0.041(3) 0.045(3) 0.035(2) 0.0018(18) -0.004(2) 0.0082(19)
C3 0.061(3) 0.053(3) 0.032(3) 0.003(2) -0.008(2) 0.006(3)
C4 0.070(4) 0.064(3) 0.033(3) -0.002(3) 0.014(2) -0.015(3)
C5 0.035(2) 0.060(3) 0.043(3) -0.008(2) 0.0079(19) -0.010(2)
C6 0.031(2) 0.053(3) 0.038(2) -0.008(2) 0.0027(18) -0.005(2)
C7 0.0240(18) 0.036(2) 0.029(2) -0.0024(17) -0.0002(15) 0.0074(17)
C8 0.041(2) 0.042(3) 0.032(2) -0.0024(18) 0.0029(18) 0.004(2)
C9 0.055(3) 0.059(3) 0.027(2) 0.002(2) -0.002(2) 0.007(2)
C10 0.045(3) 0.056(3) 0.048(3) 0.019(3) 0.005(2) 0.001(3)
C11 0.054(3) 0.043(3) 0.049(3) 0.005(2) -0.001(2) 0.009(2)
C12 0.045(3) 0.039(2) 0.039(2) -0.002(2) -0.004(2) 0.008(2)
Cl1 0.0363(6) 0.0417(7) 0.0990(11) -0.0314(7) 0.0033(6) -0.0032(5)
P1 0.0205(5) 0.0295(5) 0.0323(5) -0.0026(5) 0.0000(4) 0.0002(5)
O1 0.0262(15) 0.0338(17) 0.059(2) -0.0075(15) -0.0012(14) -0.0053(13)
Pt1 0.02068(12) 0.02753(13) 0.03082(13) -0.00363(9) -0.00048(8) 0.00114(8)

loop_
_atom_type_symbol
_atom_type_description
_atom_type_scat_dispersion_real
_atom_type_scat_dispersion_imag
_atom_type_scat_source
C C 0.0033 0.0016 'International Tables Vol C Tables 4.2.6.8 and 6.1.1.4'
H H 0 0 'International Tables Vol C Tables 4.2.6.8 and 6.1.1.4'
Cl Cl 0.1484 0.1585 'International Tables Vol C Tables 4.2.6.8 and 6.1.1.4'
O O 0.0106 0.006 'International Tables Vol C Tables 4.2.6.8 and 6.1.1.4'
P P 0.1023 0.0942 'International Tables Vol C Tables 4.2.6.8 and 6.1.1.4'
Pt Pt -1.7033 8.3905 'International Tables Vol C Tables 4.2.6.8 and 6.1.1.4'

loop_
_geom_angle_atom_site_label_1
_geom_angle_atom_site_label_2
_geom_angle_atom_site_label_3
_geom_angle
_geom_angle_site_symmetry_1
_geom_angle_site_symmetry_3
C6 C1 C2 110.6(4) . .
C6 C1 P1 112.1(3) . .
C2 C1 P1 110.4(3) . .
C6 C1 H1 107.9 . .
C2 C1 H1 107.9 . .
P1 C1 H1 107.9 . .
C3 C2 C1 111.2(4) . .
C3 C2 H2A 109.4 . .
C1 C2 H2A 109.4 . .
C3 C2 H2B 109.4 . .
C1 C2 H2B 109.4 . .
H2A C2 H2B 108 . .
C4 C3 C2 111.7(4) . .
C4 C3 H3A 109.3 . .
C2 C3 H3A 109.3 . .
C4 C3 H3B 109.3 . .
C2 C3 H3B 109.3 . .
H3A C3 H3B 107.9 . .
C3 C4 C5 110.7(4) . .
C3 C4 H4A 109.5 . .
C5 C4 H4A 109.5 . .
C3 C4 H4B 109.5 . .
C5 C4 H4B 109.5 . .
H4A C4 H4B 108.1 . .
C6 C5 C4 112.3(4) . .
C6 C5 H5A 109.2 . .
C4 C5 H5A 109.2 . .
C6 C5 H5B 109.2 . .
C4 C5 H5B 109.2 . .
H5A C5 H5B 107.9 . .
C5 C6 C1 112.2(4) . .
C5 C6 H6A 109.2 . .
C1 C6 H6A 109.2 . .
C5 C6 H6B 109.2 . .
C1 C6 H6B 109.2 . .
H6A C6 H6B 107.9 . .
C8 C7 C12 110.8(4) . .
C8 C7 P1 110.5(3) . .
C12 C7 P1 114.9(3) . .
C8 C7 H7 106.7 . .
C12 C7 H7 106.7 . .
P1 C7 H7 106.7 . .
C9 C8 C7 110.3(4) . .
C9 C8 H8A 109.6 . .
C7 C8 H8A 109.6 . .
C9 C8 H8B 109.6 . .
C7 C8 H8B 109.6 . .
H8A C8 H8B 108.1 . .
C10 C9 C8 112.1(4) . .
C10 C9 H9A 109.2 . .
C8 C9 H9A 109.2 . .
C10 C9 H9B 109.2 . .
C8 C9 H9B 109.2 . .
H9A C9 H9B 107.9 . .
C11 C10 C9 111.1(4) . .
C11 C10 H10A 109.4 . .
C9 C10 H10A 109.4 . .
C11 C10 H10B 109.4 . .
C9 C10 H10B 109.4 . .
H10A C10 H10B 108 . .
C10 C11 C12 112.4(4) . .
C10 C11 H11A 109.1 . .
C12 C11 H11A 109.1 . .
C10 C11 H11B 109.1 . .
C12 C11 H11B 109.1 . .
H11A C11 H11B 107.8 . .
C11 C12 C7 110.3(4) . .
C11 C12 H12A 109.6 . .
C7 C12 H12A 109.6 . .
C11 C12 H12B 109.6 . .
C7 C12 H12B 109.6 . .
H12A C12 H12B 108.1 . .
O1 P1 C1 103.33(18) . .
O1 P1 C7 102.43(19) . .
C1 P1 C7 106.17(18) . .
O1 P1 Pt1 110.02(12) . .
C1 P1 Pt1 115.75(13) . .
C7 P1 Pt1 117.44(13) . .
P1 O1 H1A 109.5 . .
Cl1 Pt1 Cl1 180.00(7) 3_655 .
Cl1 Pt1 P1 90.72(4) 3_655 .
Cl1 Pt1 P1 89.28(4) . .
Cl1 Pt1 P1 89.28(4) 3_655 3_655
Cl1 Pt1 P1 90.72(4) . 3_655
P1 Pt1 P1 180.00(5) . 3_655

loop_
_geom_bond_atom_site_label_1
_geom_bond_atom_site_label_2
_geom_bond_distance
_geom_bond_site_symmetry_2
C1 C6 1.531(5) .
C1 C2 1.539(6) .
C1 P1 1.819(4) .
C1 H1 0.98 .
C2 C3 1.530(7) .
C2 H2A 0.97 .
C2 H2B 0.97 .
C3 C4 1.522(8) .
C3 H3A 0.97 .
C3 H3B 0.97 .
C4 C5 1.525(7) .
C4 H4A 0.97 .
C4 H4B 0.97 .
C5 C6 1.519(6) .
C5 H5A 0.97 .
C5 H5B 0.97 .
C6 H6A 0.97 .
C6 H6B 0.97 .
C7 C8 1.534(5) .
C7 C12 1.535(6) .
C7 P1 1.825(4) .
C7 H7 0.98 .
C8 C9 1.530(6) .
C8 H8A 0.97 .
C8 H8B 0.97 .
C9 C10 1.524(7) .
C9 H9A 0.97 .
C9 H9B 0.97 .
C10 C11 1.507(8) .
C10 H10A 0.97 .
C10 H10B 0.97 .
C11 C12 1.522(7) .
C11 H11A 0.97 .
C11 H11B 0.97 .
C12 H12A 0.97 .
C12 H12B 0.97 .
Cl1 Pt1 2.3054(11) .
P1 O1 1.608(3) .
P1 Pt1 2.3065(10) .
O1 H1A 0.82 .
Pt1 Cl1 2.3054(11) 3_655
Pt1 P1 2.3065(10) 3_655
